data_4113464
loop_
_publ_author_name
'Shawn C. Burdette'
'Christopher J. Frederickson'
'Weiming Bu'
'Stephen J. Lippard'

_publ_section_title
;
 ZP4, an Improved Neuronal Zn2+ Sensor of the Zinpyr Family
;
_journal_name_full 'Journal of the American Chemical Society'
_journal_page_first 1778
_journal_page_last 1787
_journal_paper_doi 10.1021/ja0287377
_journal_volume 125
_journal_year 2003
_chemical_formula_sum 'C26 H27 Cl Cu N4 O6'
_chemical_formula_weight 590.51
_chemical_name_systematic
; 

 ? 

;
_space_group_IT_number 2
_symmetry_cell_setting triclinic
_symmetry_space_group_name_Hall '-P 1'
_symmetry_space_group_name_H-M 'P -1'
_atom_sites_solution_hydrogens geom
_atom_sites_solution_primary direct
_atom_sites_solution_secondary difmap
_audit_creation_method SHELXL-97
_cell_angle_alpha 73.86(3)
_cell_angle_beta 73.97(6)
_cell_angle_gamma 72.24(3)
_cell_formula_units_Z 2
_cell_length_a 9.097(5)
_cell_length_b 11.636(6)
_cell_length_c 13.037(10)
_cell_measurement_reflns_used 3109
_cell_measurement_temperature 273(2)
_cell_measurement_theta_max 25.89
_cell_measurement_theta_min 2.23
_cell_volume 1234.5(14)
_computing_cell_refinement 'Bruker SMART'
_computing_data_collection 'Bruker SMART'
_computing_data_reduction 'Bruker SAINT'
_computing_molecular_graphics 'Bruker SHELXTL'
_computing_publication_material 'Bruker SHELXTL'
_computing_structure_refinement 'SHELXL-97 (Sheldrick, 1997)'
_computing_structure_solution 'SHELXS-97 (Sheldrick, 1990)'
_diffrn_ambient_temperature 273(2)
_diffrn_measured_fraction_theta_full 0.890
_diffrn_measured_fraction_theta_max 0.890
_diffrn_measurement_device_type 'CCD area detector'
_diffrn_measurement_method 'phi and omega scans'
_diffrn_radiation_monochromator graphite
_diffrn_radiation_source 'fine-focus sealed tube'
_diffrn_radiation_type MoK\a
_diffrn_radiation_wavelength 0.71073
_diffrn_reflns_av_R_equivalents 0.0276
_diffrn_reflns_av_sigmaI/netI 0.0584
_diffrn_reflns_limit_h_max 12
_diffrn_reflns_limit_h_min -11
_diffrn_reflns_limit_k_max 15
_diffrn_reflns_limit_k_min -15
_diffrn_reflns_limit_l_max 17
_diffrn_reflns_limit_l_min -17
_diffrn_reflns_number 10629
_diffrn_reflns_theta_full 28.35
_diffrn_reflns_theta_max 28.35
_diffrn_reflns_theta_min 1.88
_exptl_absorpt_coefficient_mu 1.045
_exptl_absorpt_correction_T_max 1
_exptl_absorpt_correction_T_min 0.8559
_exptl_absorpt_correction_type none
_exptl_crystal_colour green
_exptl_crystal_density_diffrn 1.589
_exptl_crystal_density_meas 0
_exptl_crystal_description block
_exptl_crystal_F_000 610
_exptl_crystal_size_max 0.23
_exptl_crystal_size_mid 0.22
_exptl_crystal_size_min 0.16
_refine_diff_density_max 0.840
_refine_diff_density_min -0.866
_refine_diff_density_rms 0.108
_refine_ls_extinction_coef 0.0000(11)
_refine_ls_extinction_expression Fc^*^=kFc[1+0.001xFc^2^\l^3^/sin(2\q)]^-1/4^
_refine_ls_extinction_method SHELXL
_refine_ls_goodness_of_fit_ref 1.045
_refine_ls_hydrogen_treatment mixed
_refine_ls_matrix_type full
_refine_ls_number_parameters 356
_refine_ls_number_reflns 5505
_refine_ls_number_restraints 0
_refine_ls_restrained_S_all 1.045
_refine_ls_R_factor_all 0.0637
_refine_ls_R_factor_gt 0.0500
_refine_ls_shift/su_max 0.053
_refine_ls_shift/su_mean 0.040
_refine_ls_structure_factor_coef Fsqd
_refine_ls_weighting_details 'calc w=1/[\s^2^(Fo^2^)+(0.0636P)^2^+1.5120P] where P=(Fo^2^+2Fc^2^)/3'
_refine_ls_weighting_scheme calc
_refine_ls_wR_factor_gt 0.1287
_refine_ls_wR_factor_ref 0.1377
_reflns_number_gt 4497
_reflns_number_total 5505
_reflns_threshold_expression >2sigma(I)
_cod_data_source_file ja0287377-2_s3_3.cif
_cod_data_source_block Compound18
_cod_original_cell_volume 1234.4(13)
_cod_database_code 4113464

loop_
_symmetry_equiv_pos_as_xyz
'x, y, z'
'-x, -y, -z'

loop_
_atom_site_label
_atom_site_type_symbol
_atom_site_fract_x
_atom_site_fract_y
_atom_site_fract_z
_atom_site_U_iso_or_equiv
_atom_site_adp_type
_atom_site_occupancy
_atom_site_symmetry_multiplicity
_atom_site_calc_flag
_atom_site_refinement_flags
_atom_site_disorder_assembly
_atom_site_disorder_group
Cu1 Cu 0.22169(4) 0.26403(3) 0.20790(3) 0.02226(14) Uani 1 1 d . . .
N101 N 0.2839(3) 0.2337(2) 0.0553(2) 0.0220(5) Uani 1 1 d . . .
H10A H 0.2674 0.1597 0.0961 0.026 Uiso 1 1 calc R . .
N102 N 0.4131(3) 0.1417(2) 0.2597(2) 0.0253(5) Uani 1 1 d . . .
N103 N 0.1146(3) 0.1137(2) 0.3044(2) 0.0269(6) Uani 1 1 d . . .
N104 N 0.2757(3) 0.3713(2) 0.2829(2) 0.0246(5) Uani 1 1 d . . .
O101 O 0.0255(3) 0.3757(2) 0.18869(18) 0.0280(5) Uani 1 1 d . . .
C101 C 0.1773(4) 0.2581(3) -0.0016(3) 0.0248(6) Uani 1 1 d . . .
H10K H 0.1794 0.1795 -0.0147 0.030 Uiso 1 1 calc R . .
H10L H 0.2171 0.3062 -0.0720 0.030 Uiso 1 1 calc R . .
C102 C 0.4953(4) 0.0504(3) 0.1885(3) 0.0296(7) Uani 1 1 d . . .
H10B H 0.4243 0.0008 0.1931 0.035 Uiso 1 1 calc R . .
H10C H 0.5861 -0.0045 0.2168 0.035 Uiso 1 1 calc R . .
C103 C 0.3487(4) 0.0739(3) 0.3705(3) 0.0298(7) Uani 1 1 d . . .
H10D H 0.3145 0.1279 0.4220 0.036 Uiso 1 1 calc R . .
H10E H 0.4304 0.0036 0.3954 0.036 Uiso 1 1 calc R . .
C104 C 0.5191(4) 0.2127(3) 0.2672(3) 0.0303(7) Uani 1 1 d . . .
H10F H 0.5864 0.2332 0.1962 0.036 Uiso 1 1 calc R . .
H10G H 0.5859 0.1630 0.3182 0.036 Uiso 1 1 calc R . .
C105 C 0.4461(4) 0.1891(3) 0.0064(3) 0.0247(6) Uani 1 1 d . . .
C106 C 0.5498(4) 0.1059(3) 0.0710(3) 0.0269(6) Uani 1 1 d . . .
C107 C 0.7087(4) 0.0654(3) 0.0214(3) 0.0333(7) Uani 1 1 d . . .
H10H H 0.7789 0.0109 0.0635 0.040 Uiso 1 1 calc R . .
C108 C 0.7626(4) 0.1050(3) -0.0893(3) 0.0367(8) Uani 1 1 d . . .
H10I H 0.8678 0.0760 -0.1214 0.044 Uiso 1 1 calc R . .
C109 C 0.6599(4) 0.1875(3) -0.1517(3) 0.0356(8) Uani 1 1 d . . .
H10J H 0.6964 0.2145 -0.2260 0.043 Uiso 1 1 calc R . .
C110 C 0.5023(4) 0.2307(3) -0.1046(3) 0.0307(7) Uani 1 1 d . . .
H11A H 0.4343 0.2875 -0.1473 0.037 Uiso 1 1 calc R . .
C111 C -0.0537(4) 0.3784(3) 0.1173(2) 0.0230(6) Uani 1 1 d . . .
C112 C -0.2136(4) 0.4451(3) 0.1292(3) 0.0284(7) Uani 1 1 d . . .
H11B H -0.2588 0.4869 0.1861 0.034 Uiso 1 1 calc R . .
C113 C -0.3035(4) 0.4497(3) 0.0588(3) 0.0307(7) Uani 1 1 d . . .
H11C H -0.4086 0.4940 0.0689 0.037 Uiso 1 1 calc R . .
C114 C -0.2397(4) 0.3891(3) -0.0277(3) 0.0347(8) Uani 1 1 d . . .
H11D H -0.3022 0.3910 -0.0741 0.042 Uiso 1 1 calc R . .
C115 C -0.0842(4) 0.3269(3) -0.0436(3) 0.0312(7) Uani 1 1 d . . .
H11E H -0.0409 0.2888 -0.1029 0.037 Uiso 1 1 calc R . .
C116 C 0.0133(4) 0.3187(3) 0.0276(3) 0.0245(6) Uani 1 1 d . . .
C117 C 0.2114(4) 0.0306(3) 0.3655(3) 0.0287(7) Uani 1 1 d . . .
C118 C 0.1848(4) -0.0854(3) 0.4203(3) 0.0349(8) Uani 1 1 d . . .
H11F H 0.2552 -0.1426 0.4609 0.042 Uiso 1 1 calc R . .
C119 C 0.0517(5) -0.1128(3) 0.4125(3) 0.0380(8) Uani 1 1 d . . .
H11G H 0.0296 -0.1884 0.4496 0.046 Uiso 1 1 calc R . .
C120 C -0.0483(4) -0.0280(3) 0.3497(3) 0.0377(8) Uani 1 1 d . . .
H12A H -0.1378 -0.0456 0.3428 0.045 Uiso 1 1 calc R . .
C121 C -0.0131(4) 0.0849(3) 0.2965(3) 0.0335(7) Uani 1 1 d . . .
H12B H -0.0807 0.1425 0.2540 0.040 Uiso 1 1 calc R . .
C122 C 0.4214(4) 0.3295(3) 0.3053(3) 0.0260(6) Uani 1 1 d . . .
C123 C 0.4793(4) 0.3927(3) 0.3543(3) 0.0332(7) Uani 1 1 d . . .
H12C H 0.5799 0.3620 0.3694 0.040 Uiso 1 1 calc R . .
C124 C 0.3832(5) 0.5032(3) 0.3803(3) 0.0373(8) Uani 1 1 d . . .
H12D H 0.4196 0.5490 0.4116 0.045 Uiso 1 1 calc R . .
C125 C 0.2323(4) 0.5447(3) 0.3590(3) 0.0340(7) Uani 1 1 d . . .
H12E H 0.1655 0.6175 0.3776 0.041 Uiso 1 1 calc R . .
C126 C 0.1829(4) 0.4768(3) 0.3102(3) 0.0286(7) Uani 1 1 d . . .
H12F H 0.0819 0.5050 0.2956 0.034 Uiso 1 1 calc R . .
Cl1 Cl 0.73064(9) 0.73215(7) 0.35500(6) 0.02905(19) Uani 1 1 d . . .
O1S O 0.8443(5) 0.6715(5) 0.4178(4) 0.120(2) Uani 1 1 d . A 1
O2S O 0.6926(10) 0.6307(5) 0.3393(5) 0.091(2) Uani 0.70 1 d P A 1
O3S O 0.7983(4) 0.8001(3) 0.2517(2) 0.0464(7) Uani 1 1 d . A 1
O4S O 0.6355(7) 0.8189(4) 0.4192(4) 0.0689(16) Uani 0.70 1 d P A 1
O5S O 0.6071(15) 0.6951(13) 0.3379(11) 0.061(3) Uiso 0.30 1 d P A 2
O6S O 0.5687(15) 0.7883(12) 0.3916(11) 0.064(3) Uiso 0.30 1 d P A 2
O102 O 0.8364(3) 0.3635(2) 0.4050(2) 0.0405(6) Uani 1 1 d . . .

loop_
_atom_site_aniso_label
_atom_site_aniso_U_11
_atom_site_aniso_U_22
_atom_site_aniso_U_33
_atom_site_aniso_U_23
_atom_site_aniso_U_13
_atom_site_aniso_U_12
Cu1 0.0234(2) 0.0199(2) 0.0256(2) -0.00832(14) -0.00778(14) -0.00285(14)
N101 0.0282(13) 0.0168(12) 0.0227(13) -0.0068(10) -0.0033(10) -0.0075(10)
N102 0.0254(13) 0.0223(13) 0.0291(14) -0.0066(10) -0.0079(10) -0.0043(10)
N103 0.0302(14) 0.0235(13) 0.0275(14) -0.0072(10) -0.0038(11) -0.0078(11)
N104 0.0294(14) 0.0212(12) 0.0266(13) -0.0068(10) -0.0088(11) -0.0071(10)
O101 0.0266(11) 0.0282(11) 0.0327(12) -0.0131(9) -0.0132(9) 0.0004(9)
C101 0.0338(16) 0.0170(14) 0.0272(15) -0.0049(11) -0.0088(13) -0.0091(12)
C102 0.0308(17) 0.0188(15) 0.0356(18) -0.0088(13) -0.0061(13) 0.0009(12)
C103 0.0342(17) 0.0270(16) 0.0262(16) -0.0024(13) -0.0101(13) -0.0041(13)
C104 0.0246(16) 0.0285(16) 0.0399(19) -0.0098(14) -0.0100(14) -0.0042(13)
C105 0.0281(16) 0.0178(14) 0.0308(16) -0.0123(12) -0.0022(12) -0.0063(12)
C106 0.0287(16) 0.0197(14) 0.0344(17) -0.0131(12) -0.0040(13) -0.0046(12)
C107 0.0291(17) 0.0262(16) 0.046(2) -0.0168(15) -0.0058(15) -0.0030(13)
C108 0.0276(17) 0.0357(19) 0.049(2) -0.0240(16) 0.0019(15) -0.0072(14)
C109 0.042(2) 0.0335(18) 0.0328(18) -0.0165(14) 0.0069(15) -0.0164(15)
C110 0.0380(18) 0.0251(16) 0.0329(17) -0.0139(13) -0.0047(14) -0.0089(13)
C111 0.0268(15) 0.0193(14) 0.0252(15) -0.0031(11) -0.0090(12) -0.0075(11)
C112 0.0288(16) 0.0239(15) 0.0328(17) -0.0085(13) -0.0093(13) -0.0022(12)
C113 0.0267(16) 0.0285(16) 0.0371(18) -0.0060(14) -0.0097(14) -0.0053(13)
C114 0.0360(19) 0.0357(18) 0.0392(19) -0.0075(15) -0.0204(15) -0.0077(15)
C115 0.0352(18) 0.0334(18) 0.0299(17) -0.0119(14) -0.0097(14) -0.0085(14)
C116 0.0286(16) 0.0201(14) 0.0266(15) -0.0035(12) -0.0082(12) -0.0075(12)
C117 0.0374(18) 0.0221(15) 0.0250(16) -0.0078(12) -0.0010(13) -0.0078(13)
C118 0.046(2) 0.0220(16) 0.0286(17) -0.0071(13) 0.0032(15) -0.0046(14)
C119 0.053(2) 0.0247(16) 0.0345(18) -0.0130(14) 0.0090(16) -0.0167(16)
C120 0.041(2) 0.0362(19) 0.039(2) -0.0167(16) 0.0048(16) -0.0186(16)
C121 0.0338(18) 0.0351(18) 0.0362(18) -0.0120(14) -0.0018(14) -0.0158(14)
C122 0.0290(16) 0.0250(15) 0.0261(15) -0.0050(12) -0.0056(12) -0.0103(12)
C123 0.0330(18) 0.0402(19) 0.0332(18) -0.0094(15) -0.0078(14) -0.0164(15)
C124 0.049(2) 0.0378(19) 0.0356(19) -0.0142(15) -0.0056(16) -0.0230(17)
C125 0.044(2) 0.0270(17) 0.0348(18) -0.0123(14) -0.0055(15) -0.0108(14)
C126 0.0323(17) 0.0238(15) 0.0314(17) -0.0084(13) -0.0081(13) -0.0059(13)
Cl1 0.0351(4) 0.0216(4) 0.0319(4) -0.0077(3) -0.0105(3) -0.0039(3)
O1S 0.067(3) 0.174(5) 0.085(3) 0.063(3) -0.042(2) -0.038(3)
O2S 0.178(7) 0.056(3) 0.077(4) -0.004(3) -0.052(4) -0.071(4)
O3S 0.0623(18) 0.0434(16) 0.0302(14) -0.0024(11) -0.0076(12) -0.0153(13)
O4S 0.103(4) 0.032(2) 0.041(2) -0.0155(19) 0.007(3) 0.014(2)
O102 0.0413(15) 0.0443(15) 0.0358(14) -0.0100(11) -0.0077(11) -0.0097(12)

loop_
_atom_type_symbol
_atom_type_description
_atom_type_scat_dispersion_real
_atom_type_scat_dispersion_imag
_atom_type_scat_source
C C 0.0033 0.0016 'International Tables Vol C Tables 4.2.6.8 and 6.1.1.4'
H H 0.0000 0.0000 'International Tables Vol C Tables 4.2.6.8 and 6.1.1.4'
N N 0.0061 0.0033 'International Tables Vol C Tables 4.2.6.8 and 6.1.1.4'
O O 0.0106 0.0060 'International Tables Vol C Tables 4.2.6.8 and 6.1.1.4'
Cu Cu 0.3201 1.2651 'International Tables Vol C Tables 4.2.6.8 and 6.1.1.4'
Cl Cl 0.1484 0.1585 'International Tables Vol C Tables 4.2.6.8 and 6.1.1.4'

loop_
_geom_angle_atom_site_label_1
_geom_angle_atom_site_label_2
_geom_angle_atom_site_label_3
_geom_angle
O101 Cu1 N101 94.63(11)
O101 Cu1 N104 93.49(11)
N101 Cu1 N104 134.52(11)
O101 Cu1 N102 168.91(10)
N101 Cu1 N102 95.90(12)
N104 Cu1 N102 81.60(11)
O101 Cu1 N103 93.62(11)
N101 Cu1 N103 104.01(11)
N104 Cu1 N103 120.02(11)
N102 Cu1 N103 80.43(11)
C101 N101 C105 118.9(3)
C101 N101 Cu1 120.2(2)
C105 N101 Cu1 120.9(2)
C104 N102 C103 110.5(3)
C104 N102 C102 112.3(3)
C103 N102 C102 108.4(2)
C104 N102 Cu1 108.02(19)
C103 N102 Cu1 104.92(19)
C102 N102 Cu1 112.5(2)
C117 N103 C121 118.5(3)
C117 N103 Cu1 110.6(2)
C121 N103 Cu1 129.8(2)
C126 N104 C122 119.1(3)
C126 N104 Cu1 126.4(2)
C122 N104 Cu1 114.5(2)
C111 O101 Cu1 125.0(2)
N101 C101 C116 126.8(3)
N102 C102 C106 114.8(3)
N102 C103 C117 109.5(3)
N102 C104 C122 109.5(3)
C110 C105 C106 119.8(3)
C110 C105 N101 120.3(3)
C106 C105 N101 119.9(3)
C105 C106 C107 118.7(3)
C105 C106 C102 122.6(3)
C107 C106 C102 118.5(3)
C108 C107 C106 121.0(3)
C109 C108 C107 119.7(3)
C108 C109 C110 120.6(3)
C109 C110 C105 120.1(3)
O101 C111 C112 118.5(3)
O101 C111 C116 123.5(3)
C112 C111 C116 118.0(3)
C113 C112 C111 121.4(3)
C112 C113 C114 120.9(3)
C115 C114 C113 119.2(3)
C114 C115 C116 121.9(3)
C115 C116 C111 118.5(3)
C115 C116 C101 116.9(3)
C111 C116 C101 124.4(3)
N103 C117 C118 122.3(3)
N103 C117 C103 113.9(3)
C118 C117 C103 123.7(3)
C119 C118 C117 118.4(3)
C120 C119 C118 119.7(3)
C119 C120 C121 118.7(3)
N103 C121 C120 122.4(3)
N104 C122 C123 122.3(3)
N104 C122 C104 115.0(3)
C123 C122 C104 122.6(3)
C122 C123 C124 118.1(3)
C125 C124 C123 119.4(3)
C126 C125 C124 119.2(3)
N104 C126 C125 121.9(3)
O1S Cl1 O2S 100.5(4)
O1S Cl1 O5S 131.7(6)
O2S Cl1 O5S 37.3(5)
O1S Cl1 O4S 99.0(4)
O2S Cl1 O4S 127.8(4)
O5S Cl1 O4S 97.2(6)
O1S Cl1 O6S 127.8(6)
O2S Cl1 O6S 91.5(6)
O5S Cl1 O6S 57.3(7)
O4S Cl1 O6S 40.2(5)
O1S Cl1 O3S 110.7(2)
O2S Cl1 O3S 109.8(3)
O5S Cl1 O3S 107.1(6)
O4S Cl1 O3S 107.5(2)
O6S Cl1 O3S 112.3(5)

loop_
_geom_bond_atom_site_label_1
_geom_bond_atom_site_label_2
_geom_bond_distance
Cu1 O101 1.894(2)
Cu1 N101 2.012(3)
Cu1 N104 2.018(3)
Cu1 N102 2.029(3)
Cu1 N103 2.175(3)
N101 C101 1.298(4)
N101 C105 1.431(4)
N102 C104 1.484(4)
N102 C103 1.494(4)
N102 C102 1.493(4)
N103 C117 1.337(4)
N103 C121 1.340(4)
N104 C126 1.338(4)
N104 C122 1.349(4)
O101 C111 1.315(4)
C101 C116 1.436(4)
C102 C106 1.495(5)
C103 C117 1.506(5)
C104 C122 1.510(4)
C105 C110 1.394(5)
C105 C106 1.402(5)
C106 C107 1.403(5)
C107 C108 1.382(5)
C108 C109 1.377(5)
C109 C110 1.389(5)
C111 C112 1.413(4)
C111 C116 1.421(4)
C112 C113 1.369(5)
C113 C114 1.392(5)
C114 C115 1.366(5)
C115 C116 1.418(4)
C117 C118 1.399(4)
C118 C119 1.379(5)
C119 C120 1.373(6)
C120 C121 1.391(5)
C122 C123 1.381(4)
C123 C124 1.388(5)
C124 C125 1.388(5)
C125 C126 1.373(5)
Cl1 O1S 1.392(4)
Cl1 O2S 1.406(4)
Cl1 O5S 1.409(13)
Cl1 O4S 1.416(4)
Cl1 O6S 1.422(13)
Cl1 O3S 1.437(3)
